data_7233767
loop_
_publ_author_name
'M. Lozano Gonzalez'
'M. E. Sanchez-Vergara'
'J. R. Alvarez-Bada'
'M. I. Chavez-Uribe'
'Ruben A. Toscano'
'C. Alvarez-Toledano'

_publ_section_title
;
 Synthesis and optical properties of iron(III) complexes of 2-
 benzylidene-1-indanone derivative thin films
;
_journal_name_full 'Journal of Materials Chemistry C'
_journal_page_first 5607
_journal_page_last 5614
_journal_paper_doi 10.1039/C4TC00599F
_journal_volume 2
_journal_year 2014
_chemical_formula_moiety 'C16 H12 O2'
_chemical_formula_sum 'C16 H12 O2'
_chemical_formula_weight 236.26
_space_group_crystal_system orthorhombic
_space_group_IT_number 33
_space_group_name_Hall 'P 2c -2n'
_space_group_name_H-M_alt 'P n a 21'
_atom_sites_solution_hydrogens mixed
_atom_sites_solution_primary direct
_atom_sites_solution_secondary difmap
_cell_angle_alpha 90
_cell_angle_beta 90
_cell_angle_gamma 90
_cell_formula_units_Z 4
_cell_length_a 18.696(2)
_cell_length_b 5.1480(7)
_cell_length_c 12.7045(18)
_cell_measurement_reflns_used 2007
_cell_measurement_temperature 298(2)
_cell_measurement_theta_max 21.51
_cell_measurement_theta_min 2.70
_cell_volume 1222.8(3)
_computing_cell_refinement 'APEX2 v2012.10.0(Bruker, 2012)'
_computing_data_collection 'APEX2 v2012.10.0(Bruker, 2012)'
_computing_data_reduction 'SAINT V8.27B (Bruker, 2012)'
_computing_molecular_graphics 'SHELXTL V 6.12 (Sheldrick, 2000)'
_computing_publication_material 'SHELXTL V 6.12 (Sheldrick, 2000)'
_computing_structure_refinement 'SHELXL (Sheldrick, 2008)'
_computing_structure_solution 'SHELXS-97 (Sheldrick, 2008)'
_diffrn_ambient_temperature 298(2)
_diffrn_detector_area_resol_mean 8.333
_diffrn_measured_fraction_theta_full 0.999
_diffrn_measured_fraction_theta_max 0.997
_diffrn_measurement_device_type 'Bruker Smart Apex CCD diffractometer 01-670-01'
_diffrn_measurement_method \w-scans
_diffrn_radiation_monochromator graphite
_diffrn_radiation_type MoK\a
_diffrn_radiation_wavelength 0.71073
_diffrn_reflns_av_R_equivalents 0.0561
_diffrn_reflns_av_unetI/netI 0.0821
_diffrn_reflns_Laue_measured_fraction_full 0.999
_diffrn_reflns_Laue_measured_fraction_max 0.997
_diffrn_reflns_limit_h_max 24
_diffrn_reflns_limit_h_min -21
_diffrn_reflns_limit_k_max 6
_diffrn_reflns_limit_k_min -6
_diffrn_reflns_limit_l_max 16
_diffrn_reflns_limit_l_min -16
_diffrn_reflns_number 7878
_diffrn_reflns_point_group_measured_fraction_full 0.996
_diffrn_reflns_point_group_measured_fraction_max 0.982
_diffrn_reflns_theta_full 25.242
_diffrn_reflns_theta_max 27.998
_diffrn_reflns_theta_min 2.179
_diffrn_source 'fine-focus sealed tube'
_exptl_absorpt_coefficient_mu 0.084
_exptl_absorpt_correction_T_max 0.7456
_exptl_absorpt_correction_T_min 0.6178
_exptl_absorpt_correction_type multi-scan
_exptl_absorpt_process_details '(Sheldrick, 2008)'
_exptl_crystal_colour yellow
_exptl_crystal_density_diffrn 1.283
_exptl_crystal_description prism
_exptl_crystal_F_000 496
_exptl_crystal_size_max 0.498
_exptl_crystal_size_mid 0.275
_exptl_crystal_size_min 0.152
_refine_diff_density_max 0.114
_refine_diff_density_min -0.097
_refine_diff_density_rms 0.026
_refine_ls_abs_structure_details
;
?
;
_refine_ls_extinction_coef .
_refine_ls_extinction_method none
_refine_ls_goodness_of_fit_ref 0.992
_refine_ls_hydrogen_treatment mixed
_refine_ls_matrix_type full
_refine_ls_number_parameters 296
_refine_ls_number_reflns 2896
_refine_ls_number_restraints 704
_refine_ls_restrained_S_all 0.936
_refine_ls_R_factor_all 0.1246
_refine_ls_R_factor_gt 0.0520
_refine_ls_shift/su_max 0.000
_refine_ls_shift/su_mean 0.000
_refine_ls_structure_factor_coef Fsqd
_refine_ls_weighting_details
;
 w=1/[\s^2^(Fo^2^)+(0.0133P)^2^]
 where P=(Fo^2^+2Fc^2^)/3
;
_refine_ls_weighting_scheme calc
_refine_ls_wR_factor_gt 0.0951
_refine_ls_wR_factor_ref 0.1227
_reflns_Friedel_coverage 0.885
_reflns_Friedel_fraction_full 0.993
_reflns_Friedel_fraction_max 0.965
_reflns_number_gt 1399
_reflns_number_total 2896
_reflns_threshold_expression 'I > 2\s(I)'
_cod_data_source_file 1000001.cif
_cod_data_source_block PCOD1000001
_cod_database_code 7233767
_shelx_space_group_comment
;
The symmetry employed for this shelxl refinement is uniquely defined
by the following loop, which should always be used as a source of
symmetry information in preference to the above space-group names.
They are only intended as comments.
;
_shelx_estimated_absorpt_t_min 0.959
_shelx_estimated_absorpt_t_max 0.987

loop_
_space_group_symop_operation_xyz
'x, y, z'
'-x, -y, z+1/2'
'x+1/2, -y+1/2, z'
'-x+1/2, y+1/2, z+1/2'

loop_
_atom_site_label
_atom_site_type_symbol
_atom_site_fract_x
_atom_site_fract_y
_atom_site_fract_z
_atom_site_U_iso_or_equiv
_atom_site_adp_type
_atom_site_occupancy
_atom_site_site_symmetry_order
_atom_site_calc_flag
_atom_site_refinement_flags_posn
_atom_site_refinement_flags_adp
_atom_site_refinement_flags_occupancy
_atom_site_disorder_assembly
_atom_site_disorder_group
O1 O 0.5377(9) 0.576(3) 0.8676(7) 0.079(3) Uani 0.622(5) 1 d . U P A 1
O2 O 0.6210(12) 0.213(4) 0.8216(14) 0.080(3) Uani 0.622(5) 1 d D U P A 1
H21 H 0.591(5) 0.305(16) 0.863(7) 0.120 Uiso 0.622(5) 1 d D U P A 1
C1 C 0.4540(4) 0.9838(15) 0.5535(7) 0.0684(18) Uani 0.622(5) 1 d . U P A 1
H1 H 0.4601 0.9820 0.4809 0.082 Uiso 0.622(5) 1 calc R U P A 1
C2 C 0.4054(5) 1.1514(17) 0.6005(7) 0.074(2) Uani 0.622(5) 1 d . U P A 1
H2 H 0.3781 1.2611 0.5585 0.089 Uiso 0.622(5) 1 calc R U P A 1
C3 C 0.3970(5) 1.1582(18) 0.7067(6) 0.073(2) Uani 0.622(5) 1 d . U P A 1
H3 H 0.3655 1.2773 0.7364 0.087 Uiso 0.622(5) 1 calc R U P A 1
C4 C 0.4347(4) 0.9900(16) 0.7712(8) 0.0708(18) Uani 0.622(5) 1 d . U P A 1
H4 H 0.4277 0.9898 0.8437 0.085 Uiso 0.622(5) 1 calc R U P A 1
C5 C 0.4840(4) 0.8191(16) 0.7235(6) 0.0573(15) Uani 0.622(5) 1 d . U P A 1
C6 C 0.5296(4) 0.6254(16) 0.7700(7) 0.0566(16) Uani 0.622(5) 1 d . U P A 1
C7 C 0.5717(9) 0.498(3) 0.6887(13) 0.0537(19) Uani 0.622(5) 1 d . U P A 1
C8 C 0.6163(2) 0.3125(10) 0.7161(4) 0.064(2) Uani 0.622(5) 1 d . U P A 1
C9 C 0.6657(2) 0.1596(10) 0.6423(4) 0.0653(17) Uani 0.622(5) 1 d R U P A 1
C10 C 0.7053(2) -0.0397(10) 0.6878(4) 0.076(2) Uani 0.622(5) 1 d R U P A 1
H10 H 0.7013 -0.0731 0.7594 0.092 Uiso 0.622(5) 1 calc R U P A 1
C11 C 0.7509(2) -0.1889(10) 0.6260(4) 0.084(2) Uani 0.622(5) 1 d R U P A 1
H11 H 0.7774 -0.3221 0.6564 0.101 Uiso 0.622(5) 1 calc R U P A 1
C12 C 0.7569(2) -0.1388(10) 0.5189(4) 0.081(2) Uani 0.622(5) 1 d R U P A 1
H12 H 0.7875 -0.2387 0.4776 0.097 Uiso 0.622(5) 1 calc R U P A 1
C13 C 0.7174(2) 0.0604(10) 0.4735(4) 0.086(2) Uani 0.622(5) 1 d R U P A 1
H13 H 0.7214 0.0938 0.4018 0.103 Uiso 0.622(5) 1 calc R U P A 1
C14 C 0.6718(2) 0.2096(10) 0.5352(4) 0.076(2) Uani 0.622(5) 1 d R U P A 1
H14 H 0.6453 0.3429 0.5048 0.091 Uiso 0.622(5) 1 calc R U P A 1
C15 C 0.5494(3) 0.6206(11) 0.5860(5) 0.0559(14) Uani 0.622(5) 1 d . U P A 1
H15A H 0.5293 0.4920 0.5386 0.067 Uiso 0.622(5) 1 calc R U P A 1
H15B H 0.5897 0.7040 0.5518 0.067 Uiso 0.622(5) 1 calc R U P A 1
C16 C 0.4935(4) 0.8187(15) 0.6178(6) 0.0598(16) Uani 0.622(5) 1 d . U P A 1
O1B O 0.635(2) 0.262(7) 0.811(3) 0.077(5) Uani 0.378(5) 1 d . U P A 2
O2B O 0.5257(15) 0.550(6) 0.8413(15) 0.075(4) Uani 0.378(5) 1 d D U P A 2
H21B H 0.568(6) 0.48(3) 0.860(15) 0.112 Uiso 0.378(5) 1 d D U P A 2
C1B C 0.6907(7) 0.162(3) 0.4586(13) 0.081(3) Uani 0.378(5) 1 d . U P A 2
H1B H 0.6816 0.2305 0.3922 0.098 Uiso 0.378(5) 1 calc R U P A 2
C2B C 0.7421(8) -0.040(3) 0.4765(13) 0.084(3) Uani 0.378(5) 1 d . U P A 2
H2B H 0.7685 -0.1048 0.4204 0.101 Uiso 0.378(5) 1 calc R U P A 2
C3B C 0.7526(9) -0.136(3) 0.5741(14) 0.084(3) Uani 0.378(5) 1 d . U P A 2
H3B H 0.7853 -0.2707 0.5814 0.100 Uiso 0.378(5) 1 calc R U P A 2
C4B C 0.7212(8) -0.055(3) 0.6572(14) 0.079(3) Uani 0.378(5) 1 d . U P A 2
H4B H 0.7319 -0.1268 0.7226 0.094 Uiso 0.378(5) 1 calc R U P A 2
C5B C 0.6697(7) 0.145(3) 0.6478(12) 0.068(2) Uani 0.378(5) 1 d . U P A 2
C6B C 0.6281(7) 0.262(3) 0.7196(12) 0.063(2) Uani 0.378(5) 1 d . U P A 2
C7B C 0.5790(16) 0.458(5) 0.679(3) 0.058(2) Uani 0.378(5) 1 d . U P A 2
C8B C 0.5359(4) 0.5905(18) 0.7371(6) 0.061(2) Uani 0.378(5) 1 d . U P A 2
C9B C 0.4849(4) 0.7975(18) 0.7010(6) 0.062(2) Uani 0.378(5) 1 d R U P A 2
C10B C 0.4525(4) 0.9499(18) 0.7776(6) 0.072(3) Uani 0.378(5) 1 d R U P A 2
H10B H 0.4616 0.9185 0.8485 0.086 Uiso 0.378(5) 1 calc R U P A 2
C11B C 0.4064(4) 1.1490(18) 0.7484(6) 0.076(3) Uani 0.378(5) 1 d R U P A 2
H11B H 0.3846 1.2510 0.7997 0.092 Uiso 0.378(5) 1 calc R U P A 2
C12B C 0.3927(4) 1.1959(18) 0.6425(6) 0.073(3) Uani 0.378(5) 1 d R U P A 2
H12B H 0.3619 1.3292 0.6230 0.087 Uiso 0.378(5) 1 calc R U P A 2
C13B C 0.4252(4) 1.0435(18) 0.5659(6) 0.068(3) Uani 0.378(5) 1 d R U P A 2
H13B H 0.4161 1.0749 0.4951 0.082 Uiso 0.378(5) 1 calc R U P A 2
C14B C 0.4713(4) 0.8443(18) 0.5951(6) 0.063(3) Uani 0.378(5) 1 d R U P A 2
H14B H 0.4930 0.7424 0.5438 0.076 Uiso 0.378(5) 1 calc R U P A 2
C15B C 0.5972(5) 0.4502(19) 0.5618(8) 0.061(2) Uani 0.378(5) 1 d . U P A 2
H15C H 0.5557 0.4026 0.5203 0.073 Uiso 0.378(5) 1 calc R U P A 2
H15D H 0.6147 0.6175 0.5379 0.073 Uiso 0.378(5) 1 calc R U P A 2
C16B C 0.6537(8) 0.250(3) 0.5537(13) 0.073(2) Uani 0.378(5) 1 d . U P A 2

loop_
_atom_site_aniso_label
_atom_site_aniso_U_11
_atom_site_aniso_U_22
_atom_site_aniso_U_33
_atom_site_aniso_U_23
_atom_site_aniso_U_13
_atom_site_aniso_U_12
O1 0.102(7) 0.088(6) 0.047(4) -0.008(4) -0.006(4) 0.007(5)
O2 0.086(8) 0.084(7) 0.071(5) 0.019(4) -0.014(5) -0.012(5)
C1 0.068(4) 0.061(4) 0.076(4) 0.006(3) 0.001(3) -0.010(3)
C2 0.073(4) 0.067(4) 0.082(5) -0.001(4) -0.006(4) -0.001(3)
C3 0.068(4) 0.071(4) 0.079(5) -0.008(4) -0.009(4) 0.006(3)
C4 0.065(4) 0.070(4) 0.078(3) -0.007(3) 0.004(3) 0.007(3)
C5 0.059(3) 0.050(3) 0.063(3) -0.008(3) 0.001(3) -0.009(2)
C6 0.067(4) 0.052(3) 0.051(3) -0.002(3) 0.005(3) -0.005(3)
C7 0.058(4) 0.054(5) 0.049(4) -0.001(3) 0.001(3) -0.007(3)
C8 0.064(4) 0.061(4) 0.067(4) -0.007(3) -0.003(3) -0.001(3)
C9 0.053(3) 0.059(3) 0.085(3) -0.009(3) -0.002(3) -0.008(3)
C10 0.061(4) 0.075(4) 0.094(5) -0.005(3) 0.004(3) 0.002(3)
C11 0.071(4) 0.085(5) 0.095(5) -0.005(4) 0.001(4) 0.012(3)
C12 0.065(4) 0.085(5) 0.094(5) -0.007(4) 0.010(5) 0.003(3)
C13 0.075(6) 0.084(6) 0.097(4) 0.002(4) 0.013(4) 0.004(4)
C14 0.073(5) 0.071(4) 0.083(4) -0.007(4) 0.008(4) -0.003(3)
C15 0.064(3) 0.058(3) 0.045(3) -0.001(2) 0.002(2) -0.015(2)
C16 0.061(4) 0.057(3) 0.060(3) -0.001(3) -0.006(3) -0.011(3)
O1B 0.085(12) 0.078(11) 0.069(5) 0.013(7) 0.001(7) 0.001(9)
O2B 0.090(9) 0.081(7) 0.054(7) -0.009(7) -0.008(7) -0.018(6)
C1B 0.063(6) 0.082(6) 0.099(5) -0.007(5) 0.012(5) 0.010(5)
C2B 0.067(6) 0.082(6) 0.103(5) -0.008(5) 0.009(5) 0.013(5)
C3B 0.063(5) 0.087(5) 0.102(6) -0.007(5) 0.005(5) 0.007(4)
C4B 0.060(5) 0.078(5) 0.098(5) -0.009(5) -0.002(5) 0.004(4)
C5B 0.056(5) 0.062(5) 0.086(4) -0.008(4) -0.004(4) -0.005(4)
C6B 0.057(5) 0.060(5) 0.071(4) -0.001(4) -0.014(4) -0.006(4)
C7B 0.059(5) 0.056(5) 0.058(4) -0.001(4) -0.006(4) -0.009(4)
C8B 0.066(5) 0.058(5) 0.058(5) 0.000(4) -0.002(4) -0.008(3)
C9B 0.062(5) 0.057(5) 0.067(5) -0.004(4) 0.005(4) -0.008(4)
C10B 0.073(6) 0.068(5) 0.075(5) -0.007(4) 0.002(5) 0.001(4)
C11B 0.079(6) 0.072(5) 0.078(6) -0.006(5) 0.000(5) 0.007(4)
C12B 0.071(5) 0.067(5) 0.079(6) -0.005(5) 0.001(6) 0.005(4)
C13B 0.069(6) 0.062(5) 0.075(5) -0.001(4) 0.004(5) -0.001(5)
C14B 0.070(6) 0.054(5) 0.065(4) 0.000(4) 0.004(4) -0.003(4)
C15B 0.057(4) 0.059(5) 0.066(4) -0.002(4) 0.004(4) -0.008(3)
C16B 0.056(5) 0.074(5) 0.089(4) -0.004(4) 0.008(4) -0.001(4)

loop_
_atom_type_symbol
_atom_type_description
_atom_type_scat_dispersion_real
_atom_type_scat_dispersion_imag
_atom_type_scat_source
C C 0.0033 0.0016 'International Tables Vol C Tables 4.2.6.8 and 6.1.1.4'
H H 0.0000 0.0000 'International Tables Vol C Tables 4.2.6.8 and 6.1.1.4'
O O 0.0106 0.0060 'International Tables Vol C Tables 4.2.6.8 and 6.1.1.4'

loop_
_geom_angle_atom_site_label_1
_geom_angle_atom_site_label_2
_geom_angle_atom_site_label_3
_geom_angle
_geom_angle_site_symmetry_1
_geom_angle_site_symmetry_3
C2 C1 C16 118.3(8) . .
C3 C2 C1 121.3(8) . .
C2 C3 C4 120.8(8) . .
C3 C4 C5 117.9(8) . .
C16 C5 C4 120.8(8) . .
C16 C5 C6 109.2(7) . .
C4 C5 C6 130.0(8) . .
O1 C6 C5 127.6(9) . .
O1 C6 C7 122.3(11) . .
C5 C6 C7 109.9(10) . .
C8 C7 C6 118.8(13) . .
C8 C7 C15 135.1(10) . .
C6 C7 C15 106.1(9) . .
C7 C8 O2 123.0(13) . .
C7 C8 C9 126.4(7) . .
O2 C8 C9 110.5(10) . .
C10 C9 C14 120.0 . .
C10 C9 C8 116.5 . .
C14 C9 C8 123.5 . .
C11 C10 C9 120.0 . .
C10 C11 C12 120.0 . .
C13 C12 C11 120.0 . .
C12 C13 C14 120.0 . .
C13 C14 C9 120.0 . .
C7 C15 C16 103.9(6) . .
C5 C16 C1 120.8(7) . .
C5 C16 C15 110.8(7) . .
C1 C16 C15 128.3(7) . .
C2B C1B C16B 114.2(15) . .
C3B C2B C1B 120.6(16) . .
C4B C3B C2B 125.0(14) . .
C3B C4B C5B 118.6(15) . .
C6B C5B C16B 107.2(12) . .
C6B C5B C4B 131.6(13) . .
C16B C5B C4B 121.2(14) . .
O1B C6B C5B 128(2) . .
O1B C6B C7B 115(3) . .
C5B C6B C7B 115.7(15) . .
C8B C7B C6B 124(3) . .
C8B C7B C15B 136(2) . .
C6B C7B C15B 100.8(15) . .
C7B C8B O2B 124.7(19) . .
C7B C8B C9B 126.6(15) . .
O2B C8B C9B 108.6(13) . .
C14B C9B C10B 120.0 . .
C14B C9B C8B 122.4 . .
C10B C9B C8B 117.6 . .
C11B C10B C9B 120.0 . .
C10B C11B C12B 120.0 . .
C11B C12B C13B 120.0 . .
C14B C13B C12B 120.0 . .
C9B C14B C13B 120.0 . .
C16B C15B C7B 104.2(12) . .
C5B C16B C1B 120.3(14) . .
C5B C16B C15B 112.1(13) . .
C1B C16B C15B 127.6(13) . .

loop_
_geom_bond_atom_site_label_1
_geom_bond_atom_site_label_2
_geom_bond_distance
_geom_bond_site_symmetry_2
O1 C6 1.274(14) .
O2 C8 1.437(19) .
C1 C2 1.388(11) .
C1 C16 1.390(10) .
C2 C3 1.358(11) .
C3 C4 1.386(11) .
C4 C5 1.411(10) .
C5 C16 1.354(9) .
C5 C6 1.438(10) .
C6 C7 1.455(14) .
C7 C8 1.315(14) .
C7 C15 1.508(19) .
C8 C9 1.5344 .
C9 C10 1.3900 .
C9 C14 1.3900 .
C10 C11 1.3900 .
C11 C12 1.3900 .
C12 C13 1.3900 .
C13 C14 1.3900 .
C15 C16 1.516(10) .
O1B C6B 1.16(3) .
O2B C8B 1.35(2) .
C1B C2B 1.431(18) .
C1B C16B 1.465(19) .
C2B C3B 1.35(2) .
C3B C4B 1.28(2) .
C4B C5B 1.416(17) .
C5B C6B 1.340(15) .
C5B C16B 1.345(17) .
C6B C7B 1.46(3) .
C7B C8B 1.29(2) .
C7B C15B 1.53(3) .
C8B C9B 1.5008 .
C9B C14B 1.3900 .
C9B C10B 1.3900 .
C10B C11B 1.3900 .
C11B C12B 1.3900 .
C12B C13B 1.3900 .
C13B C14B 1.3900 .
C15B C16B 1.480(18) .

loop_
_geom_hbond_atom_site_label_D
_geom_hbond_atom_site_label_H
_geom_hbond_atom_site_label_A
_geom_hbond_distance_DH
_geom_hbond_distance_HA
_geom_hbond_distance_DA
_geom_hbond_angle_DHA
_geom_hbond_site_symmetry_A
O2 H21 O1 0.90(7) 1.71(8) 2.50(3) 144(10) .
O2B H21B O1B 0.90(7) 1.78(15) 2.55(5) 141(18) .
